data_4071762
loop_
_publ_author_name
'Zhang, Xiaoming'
'Xi, Zhenxing'
'Liu, Ailing'
'Chen, Wanzhi'

_publ_section_title
;
 Facile and Efficient Olefination of Aryl Halides Catalyzed by a Palladium
 Complex Containing a Heteroarene-Functionalized N-Heterocyclic Carbene
;
_journal_issue 17
_journal_name_full Organometallics
_journal_page_first 4401
_journal_paper_doi 10.1021/om8003674
_journal_volume 27
_journal_year 2008
_chemical_formula_sum 'C76 H72 Ag4 F24 N20 O2 P4'
_chemical_formula_weight 2308.90
_chemical_name_systematic
; 
 ? 
;
_space_group_IT_number 2
_symmetry_cell_setting triclinic
_symmetry_space_group_name_Hall '-P 1'
_symmetry_space_group_name_H-M 'P -1'
_atom_sites_solution_hydrogens geom
_atom_sites_solution_primary direct
_atom_sites_solution_secondary difmap
_audit_creation_method SHELXL-97
_cell_angle_alpha 88.668(2)
_cell_angle_beta 86.415(2)
_cell_angle_gamma 68.6560(10)
_cell_formula_units_Z 2
_cell_length_a 15.536(2)
_cell_length_b 17.959(2)
_cell_length_c 18.176(2)
_cell_measurement_temperature 296(2)
_cell_volume 4714.2(10)
_computing_cell_refinement 'Bruker SMART'
_computing_data_collection 'Bruker SMART'
_computing_data_reduction 'Bruker SAINT'
_computing_molecular_graphics 'Bruker SHELXTL'
_computing_publication_material 'Bruker SHELXTL'
_computing_structure_refinement 'SHELXL-97 (Sheldrick, 1997)'
_computing_structure_solution 'SHELXS-97 (Sheldrick, 1990)'
_diffrn_ambient_temperature 296(2)
_diffrn_measured_fraction_theta_full 0.992
_diffrn_measured_fraction_theta_max 0.992
_diffrn_measurement_device_type 'CCD area detector'
_diffrn_measurement_method 'phi and omega scans'
_diffrn_radiation_monochromator graphite
_diffrn_radiation_source 'fine-focus sealed tube'
_diffrn_radiation_type MoK\a
_diffrn_radiation_wavelength 0.71073
_diffrn_reflns_av_R_equivalents 0.0190
_diffrn_reflns_av_sigmaI/netI 0.0389
_diffrn_reflns_limit_h_max 16
_diffrn_reflns_limit_h_min -18
_diffrn_reflns_limit_k_max 21
_diffrn_reflns_limit_k_min -21
_diffrn_reflns_limit_l_max 21
_diffrn_reflns_limit_l_min -16
_diffrn_reflns_number 24101
_diffrn_reflns_theta_full 25.01
_diffrn_reflns_theta_max 25.01
_diffrn_reflns_theta_min 1.49
_exptl_absorpt_coefficient_mu 0.988
_exptl_absorpt_correction_T_max 0.8741
_exptl_absorpt_correction_T_min 0.8194
_exptl_absorpt_correction_type multi-scan
_exptl_absorpt_process_details sadabs
_exptl_crystal_colour colorless
_exptl_crystal_density_diffrn 1.627
_exptl_crystal_density_method 'not measured'
_exptl_crystal_description prism
_exptl_crystal_F_000 2296
_exptl_crystal_size_max 0.21
_exptl_crystal_size_mid 0.18
_exptl_crystal_size_min 0.14
_refine_diff_density_max 0.865
_refine_diff_density_min -0.642
_refine_diff_density_rms 0.106
_refine_ls_extinction_method none
_refine_ls_goodness_of_fit_ref 1.046
_refine_ls_hydrogen_treatment constr
_refine_ls_matrix_type full
_refine_ls_number_parameters 1179
_refine_ls_number_reflns 16519
_refine_ls_number_restraints 20
_refine_ls_restrained_S_all 1.106
_refine_ls_R_factor_all 0.0753
_refine_ls_R_factor_gt 0.0510
_refine_ls_shift/su_max 0.001
_refine_ls_shift/su_mean 0.000
_refine_ls_structure_factor_coef Fsqd
_refine_ls_weighting_details 'calc w=1/[\s^2^(Fo^2^)+(0.0972P)^2^+5.7586P] where P=(Fo^2^+2Fc^2^)/3'
_refine_ls_weighting_scheme calc
_refine_ls_wR_factor_gt 0.1513
_refine_ls_wR_factor_ref 0.1723
_reflns_number_gt 12096
_reflns_number_total 16519
_reflns_threshold_expression >2sigma(I)
_cod_data_source_file om8003674_si_002.cif
_cod_data_source_block abc
_cod_depositor_comments
;
The following automatic conversions were performed:

'_symmetry_cell_setting' value 'Triclinic' changed to 'triclinic'
according to /home/saulius/struct/CIF-dictionaries/cif_core.dic
dictionary named 'cif_core.dic' version 2.4.1 from 2010-06-29.

Automatic conversion script
Id: cif_fix_values 1715 2011-07-08 13:25:40Z adriana 
;
_cod_original_sg_symbol_H-M P-1
_cod_database_code 4071762

loop_
_symmetry_equiv_pos_as_xyz
'x, y, z'
'-x, -y, -z'

loop_
_atom_site_label
_atom_site_type_symbol
_atom_site_fract_x
_atom_site_fract_y
_atom_site_fract_z
_atom_site_U_iso_or_equiv
_atom_site_adp_type
_atom_site_occupancy
_atom_site_symmetry_multiplicity
_atom_site_calc_flag
_atom_site_refinement_flags
Ag1 Ag 0.36119(3) 0.87987(3) 0.31001(3) 0.05490(15) Uani 1 1 d .
Ag2 Ag 0.21572(3) 0.86373(3) 0.23255(3) 0.05535(15) Uani 1 1 d .
Ag3 Ag 0.47613(3) 0.74564(3) 0.22567(3) 0.05616(15) Uani 1 1 d .
Ag4 Ag 0.32049(3) 0.69549(3) 0.23694(3) 0.05725(15) Uani 1 1 d .
N1 N 0.3106(4) 0.8699(3) 0.4488(3) 0.0613(14) Uani 1 1 d .
N2 N 0.2188(4) 0.8136(3) 0.3956(3) 0.0558(12) Uani 1 1 d .
N3 N 0.1286(4) 0.7592(3) 0.3349(3) 0.0570(12) Uani 1 1 d .
N4 N 0.1089(3) 0.7449(3) 0.2213(3) 0.0565(12) Uani 1 1 d .
N5 N 0.2529(5) 0.6178(4) 0.1479(4) 0.0768(17) Uani 1 1 d D
N6 N 0.1950(4) 0.8958(3) 0.0962(3) 0.0568(13) Uani 1 1 d .
N7 N 0.3167(4) 0.7753(3) 0.0871(3) 0.0526(12) Uani 1 1 d .
N8 N 0.4396(4) 0.6541(3) 0.0853(3) 0.0577(13) Uani 1 1 d .
N9 N 0.5150(4) 0.5763(3) 0.1699(3) 0.0583(13) Uani 1 1 d .
N10 N 0.6382(4) 0.6366(3) 0.2488(4) 0.0720(16) Uani 1 1 d .
N11 N 0.5236(4) 0.8029(3) 0.1057(3) 0.0603(14) Uani 1 1 d .
N12 N 0.3991(4) 0.9115(3) 0.1464(3) 0.0579(13) Uani 1 1 d .
N13 N 0.2702(4) 1.0160(3) 0.1946(3) 0.0573(13) Uani 1 1 d .
N14 N 0.1829(4) 1.0336(3) 0.2929(3) 0.0621(14) Uani 1 1 d .
N15 N 0.0545(4) 0.9559(4) 0.2899(3) 0.0679(15) Uani 1 1 d .
N16 N 0.3389(4) 0.6121(3) 0.3532(3) 0.0595(13) Uani 1 1 d .
N17 N 0.4347(4) 0.6794(3) 0.3769(3) 0.0560(13) Uani 1 1 d .
N18 N 0.5303(4) 0.7520(3) 0.3917(3) 0.0596(13) Uani 1 1 d .
N19 N 0.5690(4) 0.8337(3) 0.3243(3) 0.0583(13) Uani 1 1 d .
N20 N 0.4289(4) 0.9916(3) 0.3202(3) 0.0677(15) Uani 1 1 d .
C1 C 0.2528(5) 0.8288(4) 0.4586(3) 0.0577(16) Uani 1 1 d .
C2 C 0.1641(4) 0.7726(4) 0.4016(3) 0.0576(16) Uani 1 1 d .
C3 C 0.1394(5) 0.7421(5) 0.4674(4) 0.0723(19) Uani 1 1 d .
H3 H 0.1025 0.7113 0.4682 0.087 Uiso 1 1 calc R
C4 C 0.1714(6) 0.7593(5) 0.5306(4) 0.082(2) Uani 1 1 d .
H4 H 0.1540 0.7417 0.5757 0.099 Uiso 1 1 calc R
C5 C 0.2300(5) 0.8028(4) 0.5286(3) 0.0665(18) Uani 1 1 d .
C6 C 0.2663(6) 0.8239(6) 0.5915(4) 0.083(2) Uani 1 1 d .
C7 C 0.3217(6) 0.8650(6) 0.5794(4) 0.087(2) Uani 1 1 d .
H7 H 0.3470 0.8789 0.6196 0.104 Uiso 1 1 calc R
C8 C 0.3439(5) 0.8885(5) 0.5081(4) 0.073(2) Uani 1 1 d .
C9 C 0.2419(9) 0.8012(8) 0.6683(4) 0.125(4) Uani 1 1 d .
H9A H 0.2797 0.8130 0.7026 0.188 Uiso 1 1 calc R
H9B H 0.2525 0.7451 0.6699 0.188 Uiso 1 1 calc R
H9C H 0.1778 0.8311 0.6812 0.188 Uiso 1 1 calc R
C10 C 0.4077(6) 0.9338(6) 0.4984(4) 0.091(3) Uani 1 1 d .
H10A H 0.4407 0.9215 0.4512 0.137 Uiso 1 1 calc R
H10B H 0.4509 0.9190 0.5365 0.137 Uiso 1 1 calc R
H10C H 0.3723 0.9901 0.5013 0.137 Uiso 1 1 calc R
C11 C 0.1661(4) 0.7626(4) 0.2650(3) 0.0545(14) Uani 1 1 d .
C12 C 0.0385(5) 0.7309(5) 0.2615(5) 0.0735(19) Uani 1 1 d .
H12 H -0.0085 0.7176 0.2429 0.088 Uiso 1 1 calc R
C13 C 0.0503(5) 0.7402(5) 0.3333(5) 0.074(2) Uani 1 1 d .
H13 H 0.0131 0.7349 0.3736 0.089 Uiso 1 1 calc R
C14 C 0.1204(5) 0.7392(5) 0.1414(4) 0.0675(18) Uani 1 1 d .
H14A H 0.1501 0.7756 0.1231 0.081 Uiso 1 1 calc R
H14B H 0.0598 0.7561 0.1213 0.081 Uiso 1 1 calc R
C15 C 0.1758(6) 0.6582(5) 0.1147(4) 0.081(2) Uani 1 1 d D
C16 C 0.1504(9) 0.6281(9) 0.0544(7) 0.183(8) Uani 1 1 d D
H16 H 0.0977 0.6580 0.0303 0.220 Uiso 1 1 calc R
C17 C 0.2054(12) 0.5524(12) 0.0303(11) 0.289(16) Uani 1 1 d D
H17 H 0.1916 0.5307 -0.0113 0.346 Uiso 1 1 calc R
C18 C 0.2819(10) 0.5092(10) 0.0697(10) 0.190(8) Uani 1 1 d D
H18 H 0.3175 0.4567 0.0568 0.228 Uiso 1 1 calc R
C19 C 0.3038(7) 0.5438(6) 0.1263(5) 0.096(3) Uani 1 1 d D
H19 H 0.3562 0.5152 0.1514 0.115 Uiso 1 1 calc R
C20 C 0.2574(5) 0.8394(4) 0.0512(3) 0.0540(15) Uani 1 1 d .
C21 C 0.3786(5) 0.7208(4) 0.0470(3) 0.0560(15) Uani 1 1 d .
C22 C 0.3897(6) 0.7222(5) -0.0297(4) 0.078(2) Uani 1 1 d .
H22 H 0.4371 0.6821 -0.0554 0.094 Uiso 1 1 calc R
C23 C 0.3287(6) 0.7842(6) -0.0653(4) 0.087(2) Uani 1 1 d .
H23 H 0.3322 0.7857 -0.1165 0.104 Uiso 1 1 calc R
C24 C 0.2606(5) 0.8459(4) -0.0262(3) 0.0637(17) Uani 1 1 d .
C25 C 0.1953(6) 0.9143(5) -0.0589(4) 0.0702(19) Uani 1 1 d .
C26 C 0.1353(5) 0.9699(5) -0.0121(4) 0.0703(19) Uani 1 1 d .
H26 H 0.0926 1.0159 -0.0316 0.084 Uiso 1 1 calc R
C27 C 0.1359(5) 0.9600(4) 0.0640(4) 0.0615(17) Uani 1 1 d .
C28 C 0.1962(7) 0.9238(6) -0.1418(4) 0.096(3) Uani 1 1 d .
H28A H 0.1543 0.9762 -0.1542 0.144 Uiso 1 1 calc R
H28B H 0.1771 0.8842 -0.1630 0.144 Uiso 1 1 calc R
H28C H 0.2576 0.9171 -0.1608 0.144 Uiso 1 1 calc R
C29 C 0.0691(6) 1.0225(5) 0.1119(4) 0.087(2) Uani 1 1 d .
H29A H 0.0747 1.0051 0.1623 0.130 Uiso 1 1 calc R
H29B H 0.0074 1.0321 0.0979 0.130 Uiso 1 1 calc R
H29C H 0.0817 1.0709 0.1066 0.130 Uiso 1 1 calc R
C30 C 0.4512(4) 0.6490(3) 0.1607(3) 0.0506(14) Uani 1 1 d .
C31 C 0.5434(6) 0.5363(5) 0.1039(4) 0.078(2) Uani 1 1 d .
H31 H 0.5870 0.4849 0.0973 0.093 Uiso 1 1 calc R
C32 C 0.4978(6) 0.5839(4) 0.0515(4) 0.075(2) Uani 1 1 d .
H32 H 0.5036 0.5724 0.0014 0.090 Uiso 1 1 calc R
C33 C 0.5580(5) 0.5467(4) 0.2389(4) 0.0652(17) Uani 1 1 d .
H33A H 0.5702 0.4899 0.2431 0.078 Uiso 1 1 calc R
H33B H 0.5157 0.5734 0.2798 0.078 Uiso 1 1 calc R
C34 C 0.6465(5) 0.5608(4) 0.2434(4) 0.0642(17) Uani 1 1 d .
C35 C 0.7300(6) 0.4998(5) 0.2397(5) 0.087(2) Uani 1 1 d .
H35 H 0.7335 0.4473 0.2343 0.104 Uiso 1 1 calc R
C36 C 0.8080(7) 0.5160(6) 0.2440(7) 0.115(3) Uani 1 1 d .
H36 H 0.8659 0.4751 0.2425 0.138 Uiso 1 1 calc R
C37 C 0.7997(7) 0.5938(7) 0.2507(7) 0.120(4) Uani 1 1 d .
H37 H 0.8521 0.6068 0.2539 0.144 Uiso 1 1 calc R
C38 C 0.7149(6) 0.6518(6) 0.2524(5) 0.094(3) Uani 1 1 d .
H38 H 0.7102 0.7047 0.2564 0.112 Uiso 1 1 calc R
C39 C 0.4573(5) 0.8758(4) 0.0891(3) 0.0572(16) Uani 1 1 d .
C40 C 0.3335(5) 0.9795(4) 0.1336(4) 0.0608(17) Uani 1 1 d .
C41 C 0.3190(6) 1.0183(5) 0.0651(4) 0.074(2) Uani 1 1 d .
H41 H 0.2702 1.0664 0.0590 0.089 Uiso 1 1 calc R
C42 C 0.3799(6) 0.9820(5) 0.0079(4) 0.078(2) Uani 1 1 d .
H42 H 0.3732 1.0062 -0.0382 0.093 Uiso 1 1 calc R
C43 C 0.4524(6) 0.9088(5) 0.0179(4) 0.069(2) Uani 1 1 d .
C44 C 0.5166(7) 0.8660(6) -0.0383(4) 0.082(2) Uani 1 1 d .
C45 C 0.5820(7) 0.7968(6) -0.0202(4) 0.083(2) Uani 1 1 d .
H45 H 0.6268 0.7688 -0.0560 0.099 Uiso 1 1 calc R
C46 C 0.5849(5) 0.7653(5) 0.0517(4) 0.0673(18) Uani 1 1 d .
C47 C 0.5118(8) 0.8977(7) -0.1166(4) 0.116(4) Uani 1 1 d .
H47A H 0.5569 0.8587 -0.1482 0.173 Uiso 1 1 calc R
H47B H 0.5243 0.9463 -0.1179 0.173 Uiso 1 1 calc R
H47C H 0.4511 0.9082 -0.1334 0.173 Uiso 1 1 calc R
C48 C 0.6590(7) 0.6863(5) 0.0685(5) 0.096(3) Uani 1 1 d .
H48A H 0.7125 0.6952 0.0838 0.144 Uiso 1 1 calc R
H48B H 0.6755 0.6534 0.0252 0.144 Uiso 1 1 calc R
H48C H 0.6362 0.6600 0.1073 0.144 Uiso 1 1 calc R
C49 C 0.2483(4) 0.9753(4) 0.2524(3) 0.0543(15) Uani 1 1 d .
C50 C 0.1632(6) 1.1073(4) 0.2611(5) 0.078(2) Uani 1 1 d .
H50 H 0.1202 1.1554 0.2790 0.094 Uiso 1 1 calc R
C51 C 0.2171(6) 1.0971(4) 0.1999(5) 0.077(2) Uani 1 1 d .
H51 H 0.2191 1.1368 0.1668 0.093 Uiso 1 1 calc R
C52 C 0.1370(5) 1.0180(4) 0.3612(4) 0.0666(18) Uani 1 1 d .
H52A H 0.1196 1.0646 0.3928 0.080 Uiso 1 1 calc R
H52B H 0.1807 0.9735 0.3867 0.080 Uiso 1 1 calc R
C53 C 0.0527(5) 0.9992(4) 0.3497(4) 0.0614(16) Uani 1 1 d .
C54 C -0.0186(6) 1.0195(5) 0.4021(5) 0.089(2) Uani 1 1 d .
H54 H -0.0180 1.0496 0.4428 0.107 Uiso 1 1 calc R
C55 C -0.0909(7) 0.9952(6) 0.3939(6) 0.109(3) Uani 1 1 d .
H55 H -0.1395 1.0078 0.4297 0.130 Uiso 1 1 calc R
C56 C -0.0920(6) 0.9521(5) 0.3329(6) 0.097(3) Uani 1 1 d .
H56 H -0.1408 0.9350 0.3263 0.116 Uiso 1 1 calc R
C57 C -0.0190(6) 0.9354(5) 0.2823(5) 0.080(2) Uani 1 1 d .
H57 H -0.0204 0.9081 0.2398 0.096 Uiso 1 1 calc R
C58 C 0.3905(5) 0.6320(4) 0.4033(3) 0.0593(16) Uani 1 1 d .
C59 C 0.4822(5) 0.7020(4) 0.4228(3) 0.0591(16) Uani 1 1 d .
C60 C 0.4903(6) 0.6810(5) 0.4960(4) 0.075(2) Uani 1 1 d .
H60 H 0.5246 0.6995 0.5261 0.090 Uiso 1 1 calc R
C61 C 0.4457(6) 0.6316(5) 0.5231(4) 0.083(2) Uani 1 1 d .
H61 H 0.4500 0.6158 0.5722 0.100 Uiso 1 1 calc R
C62 C 0.3940(5) 0.6051(4) 0.4772(4) 0.0685(19) Uani 1 1 d .
C63 C 0.3477(6) 0.5543(5) 0.4997(5) 0.084(2) Uani 1 1 d .
C64 C 0.3000(6) 0.5342(5) 0.4494(5) 0.085(2) Uani 1 1 d .
H64 H 0.2699 0.4993 0.4629 0.102 Uiso 1 1 calc R
C65 C 0.2941(5) 0.5648(4) 0.3757(4) 0.0693(18) Uani 1 1 d .
C66 C 0.3480(8) 0.5244(6) 0.5789(5) 0.116(4) Uani 1 1 d .
H66A H 0.3187 0.4856 0.5824 0.175 Uiso 1 1 calc R
H66B H 0.3148 0.5686 0.6110 0.175 Uiso 1 1 calc R
H66C H 0.4107 0.5003 0.5931 0.175 Uiso 1 1 calc R
C67 C 0.2378(6) 0.5446(5) 0.3236(5) 0.087(2) Uani 1 1 d .
H67A H 0.2159 0.5872 0.2885 0.131 Uiso 1 1 calc R
H67B H 0.1858 0.5373 0.3499 0.131 Uiso 1 1 calc R
H67C H 0.2746 0.4962 0.2982 0.131 Uiso 1 1 calc R
C68 C 0.5063(4) 0.7986(4) 0.3304(3) 0.0506(14) Uani 1 1 d .
C69 C 0.6305(5) 0.8097(5) 0.3799(5) 0.078(2) Uani 1 1 d .
H69 H 0.6798 0.8260 0.3863 0.093 Uiso 1 1 calc R
C70 C 0.6059(5) 0.7597(5) 0.4216(4) 0.078(2) Uani 1 1 d .
H70 H 0.6342 0.7342 0.4636 0.093 Uiso 1 1 calc R
C71 C 0.5707(5) 0.8922(4) 0.2684(4) 0.0640(17) Uani 1 1 d .
H71A H 0.5457 0.8812 0.2241 0.077 Uiso 1 1 calc R
H71B H 0.6343 0.8870 0.2564 0.077 Uiso 1 1 calc R
C72 C 0.5155(5) 0.9769(4) 0.2930(3) 0.0590(16) Uani 1 1 d .
C73 C 0.5519(6) 1.0363(5) 0.2872(4) 0.076(2) Uani 1 1 d .
H73 H 0.6129 1.0250 0.2699 0.092 Uiso 1 1 calc R
C74 C 0.4955(8) 1.1129(5) 0.3078(5) 0.088(3) Uani 1 1 d .
H74 H 0.5180 1.1543 0.3029 0.106 Uiso 1 1 calc R
C75 C 0.4083(7) 1.1283(5) 0.3348(5) 0.084(2) Uani 1 1 d .
H75 H 0.3697 1.1795 0.3493 0.100 Uiso 1 1 calc R
C76 C 0.3794(6) 1.0666(5) 0.3399(5) 0.080(2) Uani 1 1 d .
H76 H 0.3192 1.0772 0.3591 0.096 Uiso 1 1 calc R
P1 P 0.18917(15) 0.16106(14) 0.86402(13) 0.0813(6) Uani 1 1 d .
F1 F 0.1040(4) 0.1361(4) 0.8537(5) 0.150(3) Uani 1 1 d .
F2 F 0.2742(5) 0.1842(5) 0.8685(6) 0.186(4) Uani 1 1 d .
F3 F 0.2580(5) 0.0751(4) 0.8483(6) 0.167(3) Uani 1 1 d .
F4 F 0.1866(6) 0.1376(7) 0.9455(4) 0.206(4) Uani 1 1 d .
F5 F 0.1189(5) 0.2464(4) 0.8800(5) 0.161(3) Uani 1 1 d .
F6 F 0.1914(6) 0.1772(7) 0.7817(4) 0.197(4) Uani 1 1 d .
P2 P 0.4919(2) 0.34088(13) 0.24614(15) 0.0921(7) Uani 1 1 d .
F7 F 0.4473(6) 0.4258(4) 0.2790(5) 0.174(3) Uani 1 1 d .
F8 F 0.5394(7) 0.2571(3) 0.2125(5) 0.193(4) Uani 1 1 d .
F9 F 0.4961(11) 0.3808(5) 0.1738(5) 0.264(8) Uani 1 1 d .
F10 F 0.4015(7) 0.3347(7) 0.2411(8) 0.245(6) Uani 1 1 d .
F11 F 0.4960(9) 0.3001(5) 0.3211(5) 0.209(5) Uani 1 1 d .
F12 F 0.5841(7) 0.3476(5) 0.2575(12) 0.324(10) Uani 1 1 d .
P3 P 0.15743(19) 0.2004(2) 0.49501(15) 0.1102(9) Uani 1 1 d .
F13 F 0.2371(7) 0.2292(9) 0.4880(4) 0.243(6) Uani 1 1 d .
F14 F 0.0783(5) 0.1654(5) 0.5069(5) 0.156(3) Uani 1 1 d .
F15 F 0.0767(7) 0.2840(5) 0.4995(6) 0.199(4) Uani 1 1 d .
F16 F 0.1554(6) 0.1955(5) 0.4112(4) 0.168(3) Uani 1 1 d .
F17 F 0.2245(7) 0.1129(7) 0.4928(6) 0.240(6) Uani 1 1 d .
F18 F 0.1619(6) 0.2000(7) 0.5807(4) 0.199(4) Uani 1 1 d .
P4 P 0.9214(3) 0.2707(2) 0.1704(4) 0.1677(18) Uani 1 1 d .
F19 F 0.9035(9) 0.3507(5) 0.1325(6) 0.230(5) Uani 1 1 d .
F20 F 0.9417(8) 0.1879(5) 0.2116(7) 0.228(5) Uani 1 1 d .
F21 F 0.8860(13) 0.3122(6) 0.2424(7) 0.277(7) Uani 1 1 d .
F22 F 0.8248(10) 0.2800(11) 0.1632(12) 0.326(9) Uani 1 1 d .
F23 F 0.9366(18) 0.2312(8) 0.0951(9) 0.372(13) Uani 1 1 d .
F24 F 1.0199(8) 0.2552(11) 0.1782(14) 0.371(14) Uani 1 1 d .
O2 O 0.1791(13) 0.2511(11) 0.0767(10) 0.310(9) Uani 1 1 d DU
H3O H 0.1278 0.2444 0.0943 0.465 Uiso 1 1 d RD
H4O H 0.2014 0.2121 0.0564 0.465 Uiso 1 1 d RD
O1 O 0.721(4) 0.677(3) 0.577(3) 0.86(4) Uani 1 1 d DU
H1O H 0.6645 0.6735 0.5816 1.290 Uiso 1 1 d RD
H2O H 0.7450 0.6230 0.5741 1.290 Uiso 1 1 d RD

loop_
_atom_site_aniso_label
_atom_site_aniso_U_11
_atom_site_aniso_U_22
_atom_site_aniso_U_33
_atom_site_aniso_U_23
_atom_site_aniso_U_13
_atom_site_aniso_U_12
Ag1 0.0482(3) 0.0578(3) 0.0558(3) -0.0047(2) -0.0142(2) -0.0136(2)
Ag2 0.0560(3) 0.0538(3) 0.0588(3) -0.0049(2) -0.0112(2) -0.0214(2)
Ag3 0.0598(3) 0.0578(3) 0.0533(3) -0.0124(2) -0.0050(2) -0.0232(2)
Ag4 0.0487(3) 0.0608(3) 0.0604(3) -0.0041(2) 0.0009(2) -0.0180(2)
N1 0.058(3) 0.073(3) 0.046(3) -0.008(2) -0.009(2) -0.015(3)
N2 0.047(3) 0.065(3) 0.048(3) -0.003(2) 0.002(2) -0.012(3)
N3 0.047(3) 0.062(3) 0.062(3) -0.001(2) 0.004(2) -0.021(2)
N4 0.044(3) 0.063(3) 0.067(3) -0.003(2) -0.006(2) -0.024(2)
N5 0.080(5) 0.076(4) 0.078(4) -0.012(3) 0.002(3) -0.034(4)
N6 0.063(3) 0.068(3) 0.046(3) -0.005(2) -0.016(2) -0.030(3)
N7 0.058(3) 0.062(3) 0.042(2) -0.006(2) -0.009(2) -0.027(3)
N8 0.065(3) 0.061(3) 0.051(3) -0.017(2) 0.002(2) -0.029(3)
N9 0.058(3) 0.048(3) 0.071(3) -0.012(2) 0.005(3) -0.022(2)
N10 0.060(4) 0.066(4) 0.088(4) -0.014(3) 0.003(3) -0.021(3)
N11 0.070(4) 0.077(4) 0.048(3) -0.006(3) -0.001(3) -0.042(3)
N12 0.068(4) 0.066(3) 0.050(3) 0.008(2) -0.011(3) -0.037(3)
N13 0.060(3) 0.051(3) 0.062(3) 0.005(2) -0.016(3) -0.020(2)
N14 0.057(3) 0.055(3) 0.072(3) -0.010(3) -0.018(3) -0.014(3)
N15 0.053(3) 0.075(4) 0.070(4) -0.013(3) -0.013(3) -0.014(3)
N16 0.061(3) 0.052(3) 0.059(3) 0.005(2) 0.001(3) -0.015(3)
N17 0.054(3) 0.053(3) 0.053(3) 0.006(2) -0.007(2) -0.009(2)
N18 0.059(3) 0.063(3) 0.052(3) 0.000(2) -0.018(2) -0.014(3)
N19 0.046(3) 0.068(3) 0.061(3) -0.009(3) -0.011(2) -0.020(3)
N20 0.069(4) 0.065(3) 0.072(4) -0.011(3) -0.013(3) -0.026(3)
C1 0.052(4) 0.068(4) 0.041(3) -0.004(3) -0.001(3) -0.007(3)
C2 0.049(4) 0.060(4) 0.051(3) -0.007(3) 0.005(3) -0.005(3)
C3 0.060(5) 0.082(5) 0.071(5) 0.006(4) 0.010(4) -0.023(4)
C4 0.081(6) 0.093(6) 0.054(4) 0.012(4) 0.011(4) -0.012(5)
C5 0.056(4) 0.077(4) 0.048(4) -0.001(3) 0.006(3) -0.004(4)
C6 0.075(6) 0.111(6) 0.042(4) -0.005(4) -0.002(3) -0.007(5)
C7 0.074(6) 0.125(7) 0.049(4) -0.018(4) -0.008(4) -0.020(5)
C8 0.067(5) 0.088(5) 0.049(4) -0.017(3) -0.009(3) -0.009(4)
C9 0.148(10) 0.177(11) 0.047(4) 0.006(5) 0.002(5) -0.055(8)
C10 0.090(6) 0.121(7) 0.067(5) -0.021(5) -0.018(4) -0.042(5)
C11 0.048(4) 0.058(3) 0.055(3) -0.002(3) -0.006(3) -0.016(3)
C12 0.055(4) 0.080(5) 0.090(5) -0.004(4) 0.000(4) -0.030(4)
C13 0.054(4) 0.083(5) 0.084(5) -0.001(4) 0.008(4) -0.025(4)
C14 0.057(4) 0.089(5) 0.067(4) -0.008(4) -0.010(3) -0.037(4)
C15 0.069(5) 0.106(6) 0.075(5) -0.023(4) -0.002(4) -0.039(5)
C16 0.115(9) 0.213(15) 0.187(13) -0.128(12) -0.054(9) -0.002(9)
C17 0.133(13) 0.33(3) 0.36(3) -0.28(3) -0.041(16) -0.005(15)
C18 0.112(10) 0.183(14) 0.270(19) -0.160(14) 0.016(11) -0.043(10)
C19 0.086(6) 0.092(6) 0.109(7) -0.034(5) 0.016(5) -0.033(5)
C20 0.064(4) 0.064(4) 0.046(3) -0.004(3) -0.011(3) -0.036(3)
C21 0.063(4) 0.073(4) 0.045(3) -0.010(3) -0.004(3) -0.038(3)
C22 0.084(6) 0.091(5) 0.052(4) -0.012(4) 0.001(4) -0.025(4)
C23 0.103(7) 0.125(7) 0.038(3) -0.007(4) -0.006(4) -0.048(6)
C24 0.077(5) 0.085(5) 0.046(3) -0.001(3) -0.012(3) -0.047(4)
C25 0.088(5) 0.088(5) 0.052(4) 0.014(4) -0.024(4) -0.050(4)
C26 0.079(5) 0.077(5) 0.061(4) 0.012(4) -0.027(4) -0.034(4)
C27 0.063(4) 0.070(4) 0.059(4) 0.001(3) -0.023(3) -0.030(3)
C28 0.121(8) 0.125(7) 0.054(4) 0.021(4) -0.023(4) -0.056(6)
C29 0.084(6) 0.088(5) 0.075(5) -0.004(4) -0.035(4) -0.008(4)
C30 0.060(4) 0.049(3) 0.051(3) -0.008(3) 0.001(3) -0.029(3)
C31 0.085(6) 0.066(4) 0.082(5) -0.029(4) 0.012(4) -0.028(4)
C32 0.090(6) 0.067(4) 0.062(4) -0.026(4) 0.006(4) -0.022(4)
C33 0.067(5) 0.052(3) 0.073(4) 0.005(3) -0.002(3) -0.017(3)
C34 0.063(4) 0.053(4) 0.066(4) -0.001(3) 0.001(3) -0.010(3)
C35 0.064(5) 0.071(5) 0.114(7) 0.000(4) -0.004(5) -0.013(4)
C36 0.064(6) 0.092(7) 0.165(10) 0.000(7) -0.013(6) -0.001(5)
C37 0.063(6) 0.125(9) 0.173(11) -0.013(8) -0.009(6) -0.035(6)
C38 0.072(6) 0.088(6) 0.120(7) -0.027(5) 0.002(5) -0.028(5)
C39 0.070(4) 0.073(4) 0.047(3) 0.009(3) -0.014(3) -0.046(4)
C40 0.067(4) 0.071(4) 0.058(4) 0.013(3) -0.020(3) -0.040(4)
C41 0.077(5) 0.085(5) 0.071(5) 0.023(4) -0.030(4) -0.041(4)
C42 0.093(6) 0.109(6) 0.056(4) 0.030(4) -0.029(4) -0.064(5)
C43 0.082(5) 0.104(6) 0.047(4) 0.011(4) -0.014(3) -0.062(5)
C44 0.095(6) 0.132(8) 0.049(4) 0.001(4) -0.003(4) -0.076(6)
C45 0.093(6) 0.124(7) 0.051(4) -0.014(4) 0.012(4) -0.065(6)
C46 0.069(5) 0.083(5) 0.062(4) -0.016(3) 0.009(3) -0.043(4)
C47 0.146(10) 0.183(11) 0.049(4) 0.014(5) -0.008(5) -0.097(9)
C48 0.100(7) 0.099(6) 0.089(6) -0.022(5) 0.024(5) -0.040(6)
C49 0.051(4) 0.056(3) 0.057(3) -0.004(3) -0.019(3) -0.019(3)
C50 0.083(6) 0.051(4) 0.096(6) -0.004(4) -0.029(5) -0.017(4)
C51 0.096(6) 0.053(4) 0.083(5) 0.013(4) -0.025(5) -0.025(4)
C52 0.065(4) 0.068(4) 0.055(4) -0.018(3) -0.006(3) -0.008(3)
C53 0.057(4) 0.053(3) 0.063(4) -0.007(3) -0.006(3) -0.004(3)
C54 0.071(6) 0.087(6) 0.093(6) -0.019(5) 0.012(5) -0.012(5)
C55 0.078(7) 0.091(6) 0.131(9) -0.009(6) 0.034(6) -0.007(5)
C56 0.058(5) 0.084(6) 0.141(9) 0.004(6) -0.003(5) -0.019(4)
C57 0.068(5) 0.070(5) 0.097(6) -0.008(4) -0.016(4) -0.018(4)
C58 0.061(4) 0.048(3) 0.056(4) 0.006(3) 0.002(3) -0.005(3)
C59 0.055(4) 0.057(4) 0.051(3) 0.001(3) -0.011(3) -0.003(3)
C60 0.080(5) 0.072(4) 0.061(4) 0.008(4) -0.020(4) -0.013(4)
C61 0.093(6) 0.084(5) 0.051(4) 0.012(4) -0.006(4) -0.006(5)
C62 0.073(5) 0.064(4) 0.053(4) 0.011(3) 0.001(3) -0.007(4)
C63 0.091(6) 0.069(5) 0.076(5) 0.013(4) 0.010(5) -0.014(4)
C64 0.087(6) 0.062(4) 0.095(6) 0.017(4) 0.017(5) -0.019(4)
C65 0.064(5) 0.054(4) 0.081(5) 0.009(3) 0.001(4) -0.012(3)
C66 0.134(9) 0.114(7) 0.087(6) 0.043(6) 0.002(6) -0.031(7)
C67 0.083(6) 0.074(5) 0.108(6) 0.005(4) 0.008(5) -0.036(4)
C68 0.043(3) 0.058(3) 0.048(3) -0.007(3) -0.009(3) -0.013(3)
C69 0.057(5) 0.090(5) 0.091(5) -0.003(4) -0.026(4) -0.029(4)
C70 0.066(5) 0.087(5) 0.076(5) 0.002(4) -0.033(4) -0.018(4)
C71 0.057(4) 0.085(5) 0.059(4) -0.015(3) -0.001(3) -0.036(4)
C72 0.064(4) 0.081(4) 0.043(3) 0.001(3) -0.014(3) -0.037(4)
C73 0.097(6) 0.092(6) 0.065(4) 0.016(4) -0.023(4) -0.062(5)
C74 0.138(9) 0.079(5) 0.076(5) 0.024(4) -0.046(5) -0.067(6)
C75 0.100(7) 0.071(5) 0.082(5) -0.007(4) -0.029(5) -0.031(5)
C76 0.076(5) 0.074(5) 0.085(5) -0.009(4) -0.017(4) -0.020(4)
P1 0.0614(13) 0.0904(15) 0.0954(15) 0.0092(12) -0.0177(11) -0.0300(11)
F1 0.075(4) 0.153(6) 0.231(8) -0.016(5) -0.021(4) -0.049(4)
F2 0.120(6) 0.193(8) 0.284(11) -0.030(7) -0.039(6) -0.097(5)
F3 0.093(4) 0.111(5) 0.283(10) -0.010(5) 0.006(5) -0.020(4)
F4 0.169(7) 0.297(12) 0.127(6) 0.086(7) -0.029(5) -0.058(8)
F5 0.128(5) 0.102(4) 0.236(9) -0.034(5) 0.014(5) -0.026(4)
F6 0.137(6) 0.305(12) 0.115(5) 0.042(6) -0.008(5) -0.042(7)
P2 0.1009(19) 0.0612(12) 0.1100(18) -0.0098(12) 0.0218(14) -0.0283(12)
F7 0.177(7) 0.092(4) 0.244(9) -0.058(5) 0.078(6) -0.048(4)
F8 0.293(11) 0.075(4) 0.190(7) -0.033(4) 0.136(7) -0.063(5)
F9 0.49(2) 0.105(5) 0.141(6) -0.001(5) 0.130(10) -0.067(8)
F10 0.184(9) 0.228(10) 0.371(17) -0.036(11) -0.065(10) -0.120(8)
F11 0.373(15) 0.127(6) 0.128(6) -0.008(5) -0.018(7) -0.089(8)
F12 0.136(8) 0.123(7) 0.73(3) 0.073(12) -0.075(13) -0.060(6)
P3 0.0743(16) 0.159(3) 0.0948(17) -0.0460(17) -0.0038(13) -0.0369(18)
F13 0.236(10) 0.51(2) 0.113(5) -0.005(8) -0.020(6) -0.283(13)
F14 0.106(5) 0.192(7) 0.180(7) -0.041(6) 0.001(5) -0.068(5)
F15 0.183(8) 0.142(7) 0.259(11) -0.047(7) -0.016(8) -0.041(6)
F16 0.204(8) 0.223(8) 0.097(4) -0.031(5) -0.037(5) -0.095(7)
F17 0.151(8) 0.242(11) 0.220(10) 0.028(8) 0.027(7) 0.047(8)
F18 0.158(7) 0.392(14) 0.091(4) -0.055(6) 0.010(4) -0.152(9)
P4 0.122(4) 0.100(3) 0.264(6) -0.022(3) 0.026(3) -0.025(2)
F19 0.295(13) 0.114(6) 0.248(11) 0.033(6) 0.007(10) -0.039(7)
F20 0.216(10) 0.110(6) 0.323(14) 0.026(7) 0.033(9) -0.026(6)
F21 0.41(2) 0.143(8) 0.231(12) -0.036(8) -0.025(13) -0.036(10)
F22 0.182(12) 0.34(2) 0.44(3) -0.045(19) -0.104(15) -0.065(12)
F23 0.57(4) 0.172(11) 0.267(16) -0.058(11) 0.11(2) -0.031(16)
F24 0.137(9) 0.334(19) 0.62(4) 0.27(2) -0.036(14) -0.072(10)
O2 0.291(12) 0.320(12) 0.293(12) 0.031(9) 0.022(9) -0.089(9)
O1 0.83(4) 0.83(4) 0.63(4) -0.003(11) -0.061(11) 0.052(16)

loop_
_atom_type_symbol
_atom_type_description
_atom_type_scat_dispersion_real
_atom_type_scat_dispersion_imag
_atom_type_scat_source
C C 0.0033 0.0016 'International Tables Vol C Tables 4.2.6.8 and 6.1.1.4'
H H 0.0000 0.0000 'International Tables Vol C Tables 4.2.6.8 and 6.1.1.4'
Ag Ag -0.8971 1.1015 'International Tables Vol C Tables 4.2.6.8 and 6.1.1.4'
F F 0.0171 0.0103 'International Tables Vol C Tables 4.2.6.8 and 6.1.1.4'
N N 0.0061 0.0033 'International Tables Vol C Tables 4.2.6.8 and 6.1.1.4'
O O 0.0106 0.0060 'International Tables Vol C Tables 4.2.6.8 and 6.1.1.4'
P P 0.1023 0.0942 'International Tables Vol C Tables 4.2.6.8 and 6.1.1.4'

loop_
_geom_angle_atom_site_label_1
_geom_angle_atom_site_label_2
_geom_angle_atom_site_label_3
_geom_angle
C68 Ag1 C49 156.8(2)
C68 Ag1 N20 83.5(2)
C49 Ag1 N20 83.7(2)
C68 Ag1 N1 90.57(19)
C49 Ag1 N1 110.5(2)
N20 Ag1 N1 99.22(19)
C68 Ag1 Ag3 52.12(14)
C49 Ag1 Ag3 117.57(16)
N20 Ag1 Ag3 114.22(14)
N1 Ag1 Ag3 123.02(12)
C68 Ag1 Ag2 134.11(15)
C49 Ag1 Ag2 51.61(15)
N20 Ag1 Ag2 134.47(13)
N1 Ag1 Ag2 103.93(13)
Ag3 Ag1 Ag2 84.556(19)
C11 Ag2 C49 155.3(2)
C11 Ag2 N6 110.13(19)
C49 Ag2 N6 92.24(19)
C11 Ag2 N15 84.5(2)
C49 Ag2 N15 80.9(2)
N6 Ag2 N15 100.90(18)
C11 Ag2 Ag1 118.26(15)
C49 Ag2 Ag1 50.75(14)
N6 Ag2 Ag1 123.48(12)
N15 Ag2 Ag1 110.72(12)
C11 Ag2 Ag4 51.35(16)
C49 Ag2 Ag4 134.21(15)
N6 Ag2 Ag4 104.65(12)
N15 Ag2 Ag4 134.34(14)
Ag1 Ag2 Ag4 85.361(19)
C30 Ag3 C68 153.8(2)
C30 Ag3 N11 90.45(18)
C68 Ag3 N11 113.73(19)
C30 Ag3 N10 85.7(2)
C68 Ag3 N10 81.5(2)
N11 Ag3 N10 97.4(2)
C30 Ag3 Ag1 134.70(16)
C68 Ag3 Ag1 50.52(14)
N11 Ag3 Ag1 105.71(13)
N10 Ag3 Ag1 131.71(14)
C30 Ag3 Ag4 51.14(16)
C68 Ag3 Ag4 116.25(16)
N11 Ag3 Ag4 122.10(12)
N10 Ag3 Ag4 116.88(14)
Ag1 Ag3 Ag4 85.42(2)
C30 Ag4 C11 155.2(2)
C30 Ag4 N16 110.7(2)
C11 Ag4 N16 92.4(2)
C30 Ag4 N5 85.0(2)
C11 Ag4 N5 81.3(2)
N16 Ag4 N5 101.85(19)
C30 Ag4 Ag2 116.85(14)
C11 Ag4 Ag2 50.76(16)
N16 Ag4 Ag2 123.70(12)
N5 Ag4 Ag2 110.35(15)
C30 Ag4 Ag3 51.04(13)
C11 Ag4 Ag3 132.50(16)
N16 Ag4 Ag3 105.58(13)
N5 Ag4 Ag3 134.08(14)
Ag2 Ag4 Ag3 83.57(2)
C8 N1 C1 117.9(6)
C8 N1 Ag1 128.7(5)
C1 N1 Ag1 112.6(4)
C2 N2 C1 117.6(5)
C11 N3 C13 111.3(6)
C11 N3 C2 125.8(5)
C13 N3 C2 122.9(6)
C11 N4 C12 111.9(6)
C11 N4 C14 124.9(5)
C12 N4 C14 123.2(6)
C15 N5 C19 119.8(7)
C15 N5 Ag4 118.9(5)
C19 N5 Ag4 120.2(6)
C27 N6 C20 117.2(5)
C27 N6 Ag2 129.5(4)
C20 N6 Ag2 113.2(4)
C21 N7 C20 117.1(5)
C32 N8 C30 109.5(6)
C32 N8 C21 124.2(5)
C30 N8 C21 126.3(5)
C30 N9 C31 111.3(6)
C30 N9 C33 124.5(5)
C31 N9 C33 123.7(6)
C38 N10 C34 117.6(7)
C38 N10 Ag3 124.1(5)
C34 N10 Ag3 117.2(5)
C46 N11 C39 117.3(6)
C46 N11 Ag3 129.1(5)
C39 N11 Ag3 110.8(4)
C40 N12 C39 117.1(5)
C49 N13 C51 110.6(6)
C49 N13 C40 124.6(5)
C51 N13 C40 124.6(6)
C49 N14 C50 112.0(7)
C49 N14 C52 123.4(5)
C50 N14 C52 124.6(6)
C57 N15 C53 116.9(7)
C57 N15 Ag2 118.8(5)
C53 N15 Ag2 118.1(4)
C65 N16 C58 118.0(6)
C65 N16 Ag4 128.6(5)
C58 N16 Ag4 112.2(4)
C59 N17 C58 117.4(6)
C68 N18 C70 111.1(6)
C68 N18 C59 125.0(5)
C70 N18 C59 123.9(6)
C68 N19 C69 111.6(6)
C68 N19 C71 124.5(5)
C69 N19 C71 123.9(6)
C76 N20 C72 116.6(7)
C76 N20 Ag1 124.4(5)
C72 N20 Ag1 118.1(4)
N1 C1 N2 114.9(5)
N1 C1 C5 122.8(6)
N2 C1 C5 122.3(7)
N2 C2 C3 124.9(6)
N2 C2 N3 116.0(5)
C3 C2 N3 119.1(7)
C4 C3 C2 117.4(7)
C4 C3 H3 121.3
C2 C3 H3 121.3
C3 C4 C5 120.9(7)
C3 C4 H4 119.6
C5 C4 H4 119.6
C4 C5 C1 116.9(7)
C4 C5 C6 124.7(7)
C1 C5 C6 118.3(8)
C7 C6 C5 116.8(7)
C7 C6 C9 121.8(8)
C5 C6 C9 121.4(9)
C6 C7 C8 122.9(7)
C6 C7 H7 118.5
C8 C7 H7 118.5
N1 C8 C7 121.3(8)
N1 C8 C10 118.6(7)
C7 C8 C10 120.1(7)
C6 C9 H9A 109.5
C6 C9 H9B 109.5
H9A C9 H9B 109.5
C6 C9 H9C 109.5
H9A C9 H9C 109.5
H9B C9 H9C 109.5
C8 C10 H10A 109.5
C8 C10 H10B 109.5
H10A C10 H10B 109.5
C8 C10 H10C 109.5
H10A C10 H10C 109.5
H10B C10 H10C 109.5
N4 C11 N3 103.5(5)
N4 C11 Ag2 119.4(4)
N3 C11 Ag2 120.4(4)
N4 C11 Ag4 114.8(4)
N3 C11 Ag4 120.5(4)
Ag2 C11 Ag4 77.9(2)
C13 C12 N4 106.9(6)
C13 C12 H12 126.5
N4 C12 H12 126.5
C12 C13 N3 106.4(7)
C12 C13 H13 126.8
N3 C13 H13 126.8
N4 C14 C15 113.4(6)
N4 C14 H14A 108.9
C15 C14 H14A 108.9
N4 C14 H14B 108.9
C15 C14 H14B 108.9
H14A C14 H14B 107.7
N5 C15 C16 121.7(9)
N5 C15 C14 118.0(6)
C16 C15 C14 120.2(9)
C15 C16 C17 118.3(12)
C15 C16 H16 120.9
C17 C16 H16 120.9
C16 C17 C18 118.5(12)
C16 C17 H17 120.7
C18 C17 H17 120.7
C19 C18 C17 119.5(13)
C19 C18 H18 120.2
C17 C18 H18 120.2
N5 C19 C18 121.9(11)
N5 C19 H19 119.0
C18 C19 H19 119.0
N6 C20 N7 114.7(5)
N6 C20 C24 123.0(6)
N7 C20 C24 122.3(6)
N7 C21 C22 125.4(7)
N7 C21 N8 116.4(5)
C22 C21 N8 118.2(6)
C23 C22 C21 117.3(7)
C23 C22 H22 121.3
C21 C22 H22 121.3
C22 C23 C24 121.0(6)
C22 C23 H23 119.5
C24 C23 H23 119.5
C23 C24 C20 116.8(7)
C23 C24 C25 124.8(6)
C20 C24 C25 118.4(7)
C26 C25 C24 116.8(6)
C26 C25 C28 122.9(7)
C24 C25 C28 120.2(8)
C25 C26 C27 122.0(7)
C25 C26 H26 119.0
C27 C26 H26 119.0
N6 C27 C26 122.6(7)
N6 C27 C29 118.0(6)
C26 C27 C29 119.4(7)
C25 C28 H28A 109.5
C25 C28 H28B 109.5
H28A C28 H28B 109.5
C25 C28 H28C 109.5
H28A C28 H28C 109.5
H28B C28 H28C 109.5
C27 C29 H29A 109.5
C27 C29 H29B 109.5
H29A C29 H29B 109.5
C27 C29 H29C 109.5
H29A C29 H29C 109.5
H29B C29 H29C 109.5
N9 C30 N8 104.2(5)
N9 C30 Ag3 113.1(4)
N8 C30 Ag3 123.1(4)
N9 C30 Ag4 121.2(4)
N8 C30 Ag4 117.1(4)
Ag3 C30 Ag4 77.82(18)
C32 C31 N9 107.9(7)
C32 C31 H31 126.1
N9 C31 H31 126.1
C31 C32 N8 107.1(6)
C31 C32 H32 126.5
N8 C32 H32 126.5
N9 C33 C34 111.6(6)
N9 C33 H33A 109.3
C34 C33 H33A 109.3
N9 C33 H33B 109.3
C34 C33 H33B 109.3
H33A C33 H33B 108.0
N10 C34 C35 122.5(8)
N10 C34 C33 115.6(6)
C35 C34 C33 121.8(7)
C36 C35 C34 119.3(8)
C36 C35 H35 120.4
C34 C35 H35 120.4
C35 C36 C37 118.3(9)
C35 C36 H36 120.8
C37 C36 H36 120.8
C38 C37 C36 119.5(10)
C38 C37 H37 120.3
C36 C37 H37 120.3
N10 C38 C37 122.8(9)
N10 C38 H38 118.6
C37 C38 H38 118.6
N12 C39 N11 114.3(5)
N12 C39 C43 123.7(7)
N11 C39 C43 121.9(7)
N12 C40 C41 125.3(7)
N12 C40 N13 116.6(5)
C41 C40 N13 118.1(7)
C42 C41 C40 116.9(7)
C42 C41 H41 121.6
C40 C41 H41 121.6
C41 C42 C43 120.9(6)
C41 C42 H42 119.6
C43 C42 H42 119.6
C42 C43 C39 116.1(7)
C42 C43 C44 124.8(7)
C39 C43 C44 119.0(8)
C45 C44 C43 117.8(7)
C45 C44 C47 121.3(9)
C43 C44 C47 120.9(9)
C44 C45 C46 121.8(8)
C44 C45 H45 119.1
C46 C45 H45 119.1
N11 C46 C45 122.1(8)
N11 C46 C48 118.4(7)
C45 C46 C48 119.5(7)
C44 C47 H47A 109.5
C44 C47 H47B 109.5
H47A C47 H47B 109.5
C44 C47 H47C 109.5
H47A C47 H47C 109.5
H47B C47 H47C 109.5
C46 C48 H48A 109.5
C46 C48 H48B 109.5
H48A C48 H48B 109.5
C46 C48 H48C 109.5
H48A C48 H48C 109.5
H48B C48 H48C 109.5
N14 C49 N13 103.4(5)
N14 C49 Ag1 119.2(4)
N13 C49 Ag1 120.0(4)
N14 C49 Ag2 115.8(4)
N13 C49 Ag2 120.5(4)
Ag1 C49 Ag2 77.64(19)
C51 C50 N14 107.0(7)
C51 C50 H50 126.5
N14 C50 H50 126.5
C50 C51 N13 107.1(7)
C50 C51 H51 126.5
N13 C51 H51 126.5
N14 C52 C53 114.0(5)
N14 C52 H52A 108.8
C53 C52 H52A 108.8
N14 C52 H52B 108.8
C53 C52 H52B 108.8
H52A C52 H52B 107.7
N15 C53 C54 122.4(7)
N15 C53 C52 117.3(6)
C54 C53 C52 120.0(7)
C55 C54 C53 119.1(9)
C55 C54 H54 120.4
C53 C54 H54 120.4
C54 C55 C56 120.0(9)
C54 C55 H55 120.0
C56 C55 H55 120.0
C57 C56 C55 117.5(9)
C57 C56 H56 121.3
C55 C56 H56 121.3
N15 C57 C56 124.0(8)
N15 C57 H57 118.0
C56 C57 H57 118.0
N17 C58 N16 115.0(5)
N17 C58 C62 123.1(7)
N16 C58 C62 121.8(7)
N17 C59 C60 125.3(7)
N17 C59 N18 115.7(5)
C60 C59 N18 119.0(6)
C59 C60 C61 117.3(7)
C59 C60 H60 121.3
C61 C60 H60 121.3
C60 C61 C62 120.4(7)
C60 C61 H61 119.8
C62 C61 H61 119.8
C63 C62 C61 124.2(7)
C63 C62 C58 119.3(8)
C61 C62 C58 116.4(7)
C64 C63 C62 117.6(7)
C64 C63 C66 120.8(9)
C62 C63 C66 121.6(9)
C63 C64 C65 122.2(8)
C63 C64 H64 118.9
C65 C64 H64 118.9
N16 C65 C64 120.9(8)
N16 C65 C67 118.5(7)
C64 C65 C67 120.6(7)
C63 C66 H66A 109.5
C63 C66 H66B 109.5
H66A C66 H66B 109.5
C63 C66 H66C 109.5
H66A C66 H66C 109.5
H66B C66 H66C 109.5
C65 C67 H67A 109.5
C65 C67 H67B 109.5
H67A C67 H67B 109.5
C65 C67 H67C 109.5
H67A C67 H67C 109.5
H67B C67 H67C 109.5
N19 C68 N18 103.1(5)
N19 C68 Ag1 114.6(4)
N18 C68 Ag1 123.9(4)
N19 C68 Ag3 117.8(4)
N18 C68 Ag3 119.7(4)
Ag1 C68 Ag3 77.36(17)
C70 C69 N19 107.0(6)
C70 C69 H69 126.5
N19 C69 H69 126.5
C69 C70 N18 107.2(6)
C69 C70 H70 126.4
N18 C70 H70 126.4
N19 C71 C72 112.5(5)
N19 C71 H71A 109.1
C72 C71 H71A 109.1
N19 C71 H71B 109.1
C72 C71 H71B 109.1
H71A C71 H71B 107.8
N20 C72 C73 121.6(7)
N20 C72 C71 116.5(6)
C73 C72 C71 121.9(7)
C72 C73 C74 118.3(8)
C72 C73 H73 120.9
C74 C73 H73 120.9
C75 C74 C73 120.5(8)
C75 C74 H74 119.7
C73 C74 H74 119.7
C76 C75 C74 117.0(8)
C76 C75 H75 121.5
C74 C75 H75 121.5
N20 C76 C75 126.0(9)
N20 C76 H76 117.0
C75 C76 H76 117.0
F6 P1 F2 88.7(6)
F6 P1 F4 175.0(7)
F2 P1 F4 94.4(6)
F6 P1 F5 91.8(5)
F2 P1 F5 94.5(5)
F4 P1 F5 91.9(6)
F6 P1 F3 88.5(6)
F2 P1 F3 86.6(4)
F4 P1 F3 87.8(6)
F5 P1 F3 178.9(4)
F6 P1 F1 87.7(5)
F2 P1 F1 176.1(5)
F4 P1 F1 89.1(5)
F5 P1 F1 87.1(4)
F3 P1 F1 91.8(4)
F10 P2 F9 97.9(9)
F10 P2 F12 175.7(10)
F9 P2 F12 85.8(9)
F10 P2 F11 87.0(7)
F9 P2 F11 175.1(9)
F12 P2 F11 89.3(9)
F10 P2 F8 90.5(6)
F9 P2 F8 92.4(4)
F12 P2 F8 91.5(6)
F11 P2 F8 87.4(4)
F10 P2 F7 91.4(6)
F9 P2 F7 86.5(5)
F12 P2 F7 86.7(6)
F11 P2 F7 93.5(5)
F8 P2 F7 177.9(5)
F13 P3 F16 91.8(5)
F13 P3 F17 91.0(7)
F16 P3 F17 87.4(6)
F13 P3 F18 89.2(4)
F16 P3 F18 176.7(6)
F17 P3 F18 89.4(6)
F13 P3 F15 98.1(7)
F16 P3 F15 93.1(6)
F17 P3 F15 170.9(7)
F18 P3 F15 89.9(6)
F13 P3 F14 175.6(6)
F16 P3 F14 91.2(5)
F17 P3 F14 85.9(6)
F18 P3 F14 87.6(4)
F15 P3 F14 85.0(5)
F22 P4 F24 175.9(10)
F22 P4 F21 84.2(10)
F24 P4 F21 97.3(13)
F22 P4 F19 89.9(9)
F24 P4 F19 94.0(8)
F21 P4 F19 90.3(7)
F22 P4 F23 84.1(13)
F24 P4 F23 94.5(12)
F21 P4 F23 168.2(13)
F19 P4 F23 89.2(8)
F22 P4 F20 91.3(9)
F24 P4 F20 84.9(7)
F21 P4 F20 88.7(7)
F19 P4 F20 178.4(9)
F23 P4 F20 92.0(7)
H3O O2 H4O 98.6
H1O O1 H2O 88.0

loop_
_geom_bond_atom_site_label_1
_geom_bond_atom_site_label_2
_geom_bond_distance
Ag1 C68 2.244(6)
Ag1 C49 2.252(6)
Ag1 N20 2.597(6)
Ag1 N1 2.616(5)
Ag1 Ag3 2.8365(7)
Ag1 Ag2 2.8405(7)
Ag2 C11 2.270(6)
Ag2 C49 2.279(6)
Ag2 N6 2.545(5)
Ag2 N15 2.615(6)
Ag2 Ag4 2.8652(7)
Ag3 C30 2.280(5)
Ag3 C68 2.294(6)
Ag3 N11 2.571(5)
Ag3 N10 2.618(6)
Ag3 Ag4 2.8661(8)
Ag4 C30 2.283(6)
Ag4 C11 2.289(6)
Ag4 N16 2.531(5)
Ag4 N5 2.656(6)
N1 C8 1.326(8)
N1 C1 1.355(9)
N2 C2 1.310(8)
N2 C1 1.364(8)
N3 C11 1.374(8)
N3 C13 1.379(9)
N3 C2 1.424(8)
N4 C11 1.352(8)
N4 C12 1.373(9)
N4 C14 1.453(8)
N5 C15 1.327(10)
N5 C19 1.329(10)
N6 C27 1.334(8)
N6 C20 1.363(8)
N7 C21 1.295(8)
N7 C20 1.367(8)
N8 C32 1.386(8)
N8 C30 1.390(8)
N8 C21 1.427(8)
N9 C30 1.336(8)
N9 C31 1.376(9)
N9 C33 1.455(9)
N10 C38 1.320(10)
N10 C34 1.326(9)
N11 C46 1.331(9)
N11 C39 1.380(9)
N12 C40 1.301(9)
N12 C39 1.343(9)
N13 C49 1.362(8)
N13 C51 1.391(9)
N13 C40 1.434(9)
N14 C49 1.356(8)
N14 C50 1.369(9)
N14 C52 1.465(9)
N15 C57 1.336(10)
N15 C53 1.344(8)
N16 C65 1.324(9)
N16 C58 1.385(9)
N17 C59 1.310(8)
N17 C58 1.338(8)
N18 C68 1.366(8)
N18 C70 1.377(9)
N18 C59 1.448(9)
N19 C68 1.338(8)
N19 C69 1.386(9)
N19 C71 1.449(9)
N20 C76 1.331(9)
N20 C72 1.337(9)
C1 C5 1.413(9)
C2 C3 1.394(9)
C3 C4 1.365(11)
C3 H3 0.9300
C4 C5 1.399(12)
C4 H4 0.9300
C5 C6 1.423(11)
C6 C7 1.329(12)
C6 C9 1.508(11)
C7 C8 1.415(11)
C7 H7 0.9300
C8 C10 1.494(12)
C9 H9A 0.9600
C9 H9B 0.9600
C9 H9C 0.9600
C10 H10A 0.9600
C10 H10B 0.9600
C10 H10C 0.9600
C12 C13 1.351(11)
C12 H12 0.9300
C13 H13 0.9300
C14 C15 1.471(11)
C14 H14A 0.9700
C14 H14B 0.9700
C15 C16 1.373(12)
C16 C17 1.380(19)
C16 H16 0.9300
C17 C18 1.39(2)
C17 H17 0.9300
C18 C19 1.337(15)
C18 H18 0.9300
C19 H19 0.9300
C20 C24 1.409(8)
C21 C22 1.394(9)
C22 C23 1.353(11)
C22 H22 0.9300
C23 C24 1.392(11)
C23 H23 0.9300
C24 C25 1.422(10)
C25 C26 1.362(11)
C25 C28 1.512(10)
C26 C27 1.391(9)
C26 H26 0.9300
C27 C29 1.477(11)
C28 H28A 0.9600
C28 H28B 0.9600
C28 H28C 0.9600
C29 H29A 0.9600
C29 H29B 0.9600
C29 H29C 0.9600
C31 C32 1.321(11)
C31 H31 0.9300
C32 H32 0.9300
C33 C34 1.493(10)
C33 H33A 0.9700
C33 H33B 0.9700
C34 C35 1.359(10)
C35 C36 1.353(13)
C35 H35 0.9300
C36 C37 1.362(14)
C36 H36 0.9300
C37 C38 1.349(13)
C37 H37 0.9300
C38 H38 0.9300
C39 C43 1.406(9)
C40 C41 1.402(9)
C41 C42 1.363(11)
C41 H41 0.9300
C42 C43 1.402(12)
C42 H42 0.9300
C43 C44 1.407(12)
C44 C45 1.337(12)
C44 C47 1.517(11)
C45 C46 1.408(11)
C45 H45 0.9300
C46 C48 1.505(12)
C47 H47A 0.9600
C47 H47B 0.9600
C47 H47C 0.9600
C48 H48A 0.9600
C48 H48B 0.9600
C48 H48C 0.9600
C50 C51 1.324(12)
C50 H50 0.9300
C51 H51 0.9300
C52 C53 1.494(10)
C52 H52A 0.9700
C52 H52B 0.9700
C53 C54 1.362(11)
C54 C55 1.362(14)
C54 H54 0.9300
C55 C56 1.371(14)
C55 H55 0.9300
C56 C57 1.364(12)
C56 H56 0.9300
C57 H57 0.9300
C58 C62 1.414(9)
C59 C60 1.376(9)
C60 C61 1.377(12)
C60 H60 0.9300
C61 C62 1.394(11)
C61 H61 0.9300
C62 C63 1.393(11)
C63 C64 1.346(12)
C63 C66 1.525(11)
C64 C65 1.430(11)
C64 H64 0.9300
C65 C67 1.464(11)
C66 H66A 0.9600
C66 H66B 0.9600
C66 H66C 0.9600
C67 H67A 0.9600
C67 H67B 0.9600
C67 H67C 0.9600
C69 C70 1.306(11)
C69 H69 0.9300
C70 H70 0.9300
C71 C72 1.511(10)
C71 H71A 0.9700
C71 H71B 0.9700
C72 C73 1.376(9)
C73 C74 1.382(13)
C73 H73 0.9300
C74 C75 1.343(13)
C74 H74 0.9300
C75 C76 1.336(11)
C75 H75 0.9300
C76 H76 0.9300
P1 F6 1.518(8)
P1 F2 1.529(7)
P1 F4 1.532(7)
P1 F5 1.545(7)
P1 F3 1.546(7)
P1 F1 1.567(6)
P2 F10 1.457(9)
P2 F9 1.492(8)
P2 F12 1.507(10)
P2 F11 1.526(9)
P2 F8 1.536(6)
P2 F7 1.544(6)
P3 F13 1.504(8)
P3 F16 1.531(7)
P3 F17 1.537(10)
P3 F18 1.563(7)
P3 F15 1.568(9)
P3 F14 1.573(8)
P4 F22 1.462(14)
P4 F24 1.468(13)
P4 F21 1.493(13)
P4 F19 1.517(10)
P4 F23 1.521(16)
P4 F20 1.585(10)
O2 H3O 0.8884
O2 H4O 0.7521
O1 H1O 0.8997
O1 H2O 0.9003

loop_
_geom_torsion_atom_site_label_1
_geom_torsion_atom_site_label_2
_geom_torsion_atom_site_label_3
_geom_torsion_atom_site_label_4
_geom_torsion
C68 Ag1 Ag2 C11 56.9(3)
C49 Ag1 Ag2 C11 -153.2(3)
N20 Ag1 Ag2 C11 -166.2(3)
N1 Ag1 Ag2 C11 -47.8(2)
Ag3 Ag1 Ag2 C11 74.86(18)
C68 Ag1 Ag2 C49 -149.9(3)
N20 Ag1 Ag2 C49 -13.0(3)
N1 Ag1 Ag2 C49 105.3(3)
Ag3 Ag1 Ag2 C49 -132.0(2)
C68 Ag1 Ag2 N6 -88.6(3)
C49 Ag1 Ag2 N6 61.3(3)
N20 Ag1 Ag2 N6 48.3(2)
N1 Ag1 Ag2 N6 166.67(19)
Ag3 Ag1 Ag2 N6 -70.63(15)
C68 Ag1 Ag2 N15 151.9(3)
C49 Ag1 Ag2 N15 -58.2(3)
N20 Ag1 Ag2 N15 -71.2(2)
N1 Ag1 Ag2 N15 47.2(2)
Ag3 Ag1 Ag2 N15 169.86(15)
C68 Ag1 Ag2 Ag4 15.9(2)
C49 Ag1 Ag2 Ag4 165.9(2)
N20 Ag1 Ag2 Ag4 152.8(2)
N1 Ag1 Ag2 Ag4 -88.82(13)
Ag3 Ag1 Ag2 Ag4 33.888(18)
C68 Ag1 Ag3 C30 145.1(3)
C49 Ag1 Ag3 C30 -59.7(3)
N20 Ag1 Ag3 C30 -155.4(3)
N1 Ag1 Ag3 C30 84.5(3)
Ag2 Ag1 Ag3 C30 -18.6(2)
C49 Ag1 Ag3 C68 155.2(3)
N20 Ag1 Ag3 C68 59.5(2)
N1 Ag1 Ag3 C68 -60.6(3)
Ag2 Ag1 Ag3 C68 -163.7(2)
C68 Ag1 Ag3 N11 -108.1(2)
C49 Ag1 Ag3 N11 47.1(2)
N20 Ag1 Ag3 N11 -48.57(19)
N1 Ag1 Ag3 N11 -168.69(19)
Ag2 Ag1 Ag3 N11 88.22(12)
C68 Ag1 Ag3 N10 7.4(3)
C49 Ag1 Ag3 N10 162.6(3)
N20 Ag1 Ag3 N10 66.9(2)
N1 Ag1 Ag3 N10 -53.2(2)
Ag2 Ag1 Ag3 N10 -156.30(19)
C68 Ag1 Ag3 Ag4 129.9(2)
C49 Ag1 Ag3 Ag4 -74.98(19)
N20 Ag1 Ag3 Ag4 -170.66(14)
N1 Ag1 Ag3 Ag4 69.22(15)
Ag2 Ag1 Ag3 Ag4 -33.872(18)
C11 Ag2 Ag4 C30 154.1(3)
C49 Ag2 Ag4 C30 -58.2(3)
N6 Ag2 Ag4 C30 49.9(2)
N15 Ag2 Ag4 C30 171.8(2)
Ag1 Ag2 Ag4 C30 -73.54(16)
C49 Ag2 Ag4 C11 147.6(3)
N6 Ag2 Ag4 C11 -104.3(2)
N15 Ag2 Ag4 C11 17.7(3)
Ag1 Ag2 Ag4 C11 132.31(19)
C11 Ag2 Ag4 N16 -61.4(3)
C49 Ag2 Ag4 N16 86.2(3)
N6 Ag2 Ag4 N16 -165.7(2)
N15 Ag2 Ag4 N16 -43.7(2)
Ag1 Ag2 Ag4 N16 70.90(16)
C11 Ag2 Ag4 N5 59.3(2)
C49 Ag2 Ag4 N5 -153.1(3)
N6 Ag2 Ag4 N5 -44.96(19)
N15 Ag2 Ag4 N5 77.0(2)
Ag1 Ag2 Ag4 N5 -168.38(15)
C11 Ag2 Ag4 Ag3 -165.87(19)
C49 Ag2 Ag4 Ag3 -18.2(2)
N6 Ag2 Ag4 Ag3 89.86(12)
N15 Ag2 Ag4 Ag3 -148.21(17)
Ag1 Ag2 Ag4 Ag3 -33.559(18)
C68 Ag3 Ag4 C30 -152.5(3)
N11 Ag3 Ag4 C30 60.4(2)
N10 Ag3 Ag4 C30 -58.8(2)
Ag1 Ag3 Ag4 C30 166.1(2)
C30 Ag3 Ag4 C11 -147.4(3)
C68 Ag3 Ag4 C11 60.1(3)
N11 Ag3 Ag4 C11 -86.9(3)
N10 Ag3 Ag4 C11 153.8(3)
Ag1 Ag3 Ag4 C11 18.8(2)
C30 Ag3 Ag4 N16 104.3(2)
C68 Ag3 Ag4 N16 -48.3(2)
N11 Ag3 Ag4 N16 164.7(2)
N10 Ag3 Ag4 N16 45.4(2)
Ag1 Ag3 Ag4 N16 -89.64(13)
C30 Ag3 Ag4 N5 -20.3(3)
C68 Ag3 Ag4 N5 -172.8(3)
N11 Ag3 Ag4 N5 40.1(3)
N10 Ag3 Ag4 N5 -79.1(3)
Ag1 Ag3 Ag4 N5 145.8(2)
C30 Ag3 Ag4 Ag2 -132.5(2)
C68 Ag3 Ag4 Ag2 74.96(16)
N11 Ag3 Ag4 Ag2 -72.08(16)
N10 Ag3 Ag4 Ag2 168.66(16)
Ag1 Ag3 Ag4 Ag2 33.609(18)
C68 Ag1 N1 C8 58.1(6)
C49 Ag1 N1 C8 -112.1(6)
N20 Ag1 N1 C8 -25.4(6)
Ag3 Ag1 N1 C8 101.5(6)
Ag2 Ag1 N1 C8 -165.9(5)
C68 Ag1 N1 C1 -111.0(4)
C49 Ag1 N1 C1 78.9(5)
N20 Ag1 N1 C1 165.5(4)
Ag3 Ag1 N1 C1 -67.5(4)
Ag2 Ag1 N1 C1 25.1(4)
C30 Ag4 N5 C15 -122.4(6)
C11 Ag4 N5 C15 36.8(6)
N16 Ag4 N5 C15 127.5(6)
Ag2 Ag4 N5 C15 -5.5(6)
Ag3 Ag4 N5 C15 -106.7(6)
C30 Ag4 N5 C19 45.4(7)
C11 Ag4 N5 C19 -155.5(7)
N16 Ag4 N5 C19 -64.8(7)
Ag2 Ag4 N5 C19 162.2(6)
Ag3 Ag4 N5 C19 61.1(7)
C11 Ag2 N6 C27 110.0(5)
C49 Ag2 N6 C27 -59.2(6)
N15 Ag2 N6 C27 21.9(6)
Ag1 Ag2 N6 C27 -102.1(5)
Ag4 Ag2 N6 C27 163.8(5)
C11 Ag2 N6 C20 -73.3(4)
C49 Ag2 N6 C20 117.5(4)
N15 Ag2 N6 C20 -161.4(4)
Ag1 Ag2 N6 C20 74.6(4)
Ag4 Ag2 N6 C20 -19.5(4)
C30 Ag3 N10 C38 144.7(7)
C68 Ag3 N10 C38 -58.2(7)
N11 Ag3 N10 C38 54.8(7)
Ag1 Ag3 N10 C38 -64.0(7)
Ag4 Ag3 N10 C38 -173.4(6)
C30 Ag3 N10 C34 -22.9(5)
C68 Ag3 N10 C34 134.2(5)
N11 Ag3 N10 C34 -112.8(5)
Ag1 Ag3 N10 C34 128.4(5)
Ag4 Ag3 N10 C34 19.0(6)
C30 Ag3 N11 C46 -50.9(6)
C68 Ag3 N11 C46 118.7(5)
N10 Ag3 N11 C46 34.8(6)
Ag1 Ag3 N11 C46 172.0(5)
Ag4 Ag3 N11 C46 -93.5(6)
C30 Ag3 N11 C39 109.6(4)
C68 Ag3 N11 C39 -80.9(4)
N10 Ag3 N11 C39 -164.8(4)
Ag1 Ag3 N11 C39 -27.6(4)
Ag4 Ag3 N11 C39 66.9(4)
C11 Ag2 N15 C57 -35.7(6)
C49 Ag2 N15 C57 164.4(6)
N6 Ag2 N15 C57 73.8(6)
Ag1 Ag2 N15 C57 -153.8(5)
Ag4 Ag2 N15 C57 -49.4(6)
C11 Ag2 N15 C53 116.0(5)
C49 Ag2 N15 C53 -44.0(5)
N6 Ag2 N15 C53 -134.5(5)
Ag1 Ag2 N15 C53 -2.2(5)
Ag4 Ag2 N15 C53 102.2(5)
C30 Ag4 N16 C65 -113.8(6)
C11 Ag4 N16 C65 57.0(6)
N5 Ag4 N16 C65 -24.7(6)
Ag2 Ag4 N16 C65 99.9(6)
Ag3 Ag4 N16 C65 -167.5(5)
C30 Ag4 N16 C58 78.9(4)
C11 Ag4 N16 C58 -110.4(4)
N5 Ag4 N16 C58 168.0(4)
Ag2 Ag4 N16 C58 -67.5(4)
Ag3 Ag4 N16 C58 25.2(4)
C68 Ag1 N20 C76 -154.8(6)
C49 Ag1 N20 C76 44.6(6)
N1 Ag1 N20 C76 -65.3(6)
Ag3 Ag1 N20 C76 162.0(5)
Ag2 Ag1 N20 C76 54.8(7)
C68 Ag1 N20 C72 36.3(5)
C49 Ag1 N20 C72 -124.3(5)
N1 Ag1 N20 C72 125.8(5)
Ag3 Ag1 N20 C72 -6.9(5)
Ag2 Ag1 N20 C72 -114.1(4)
C8 N1 C1 N2 178.2(6)
Ag1 N1 C1 N2 -11.5(7)
C8 N1 C1 C5 -2.4(9)
Ag1 N1 C1 C5 167.9(5)
C2 N2 C1 N1 178.7(6)
C2 N2 C1 C5 -0.8(9)
C1 N2 C2 C3 -1.3(9)
C1 N2 C2 N3 178.9(5)
C11 N3 C2 N2 21.1(9)
C13 N3 C2 N2 -159.3(6)
C11 N3 C2 C3 -158.8(6)
C13 N3 C2 C3 20.9(9)
N2 C2 C3 C4 3.0(11)
N3 C2 C3 C4 -177.1(6)
C2 C3 C4 C5 -2.7(11)
C3 C4 C5 C1 0.9(11)
C3 C4 C5 C6 179.6(7)
N1 C1 C5 C4 -178.5(6)
N2 C1 C5 C4 0.9(10)
N1 C1 C5 C6 2.8(10)
N2 C1 C5 C6 -177.9(6)
C4 C5 C6 C7 179.5(8)
C1 C5 C6 C7 -1.9(11)
C4 C5 C6 C9 -1.2(12)
C1 C5 C6 C9 177.5(8)
C5 C6 C7 C8 0.8(13)
C9 C6 C7 C8 -178.5(8)
C1 N1 C8 C7 1.2(10)
Ag1 N1 C8 C7 -167.3(5)
C1 N1 C8 C10 -180.0(7)
Ag1 N1 C8 C10 11.5(10)
C6 C7 C8 N1 -0.5(13)
C6 C7 C8 C10 -179.3(8)
C12 N4 C11 N3 0.0(7)
C14 N4 C11 N3 -178.6(6)
C12 N4 C11 Ag2 -137.1(5)
C14 N4 C11 Ag2 44.4(8)
C12 N4 C11 Ag4 133.2(5)
C14 N4 C11 Ag4 -45.3(8)
C13 N3 C11 N4 -0.3(7)
C2 N3 C11 N4 179.4(5)
C13 N3 C11 Ag2 136.2(5)
C2 N3 C11 Ag2 -44.1(8)
C13 N3 C11 Ag4 -130.2(5)
C2 N3 C11 Ag4 49.5(8)
C49 Ag2 C11 N4 134.8(5)
N6 Ag2 C11 N4 -18.8(5)
N15 Ag2 C11 N4 80.8(5)
Ag1 Ag2 C11 N4 -168.6(4)
Ag4 Ag2 C11 N4 -111.8(5)
C49 Ag2 C11 N3 5.0(8)
N6 Ag2 C11 N3 -148.6(4)
N15 Ag2 C11 N3 -49.0(5)
Ag1 Ag2 C11 N3 61.6(5)
Ag4 Ag2 C11 N3 118.4(5)
C49 Ag2 C11 Ag4 -113.5(5)
N6 Ag2 C11 Ag4 92.97(19)
N15 Ag2 C11 Ag4 -167.41(18)
Ag1 Ag2 C11 Ag4 -56.80(18)
C30 Ag4 C11 N4 49.1(8)
N16 Ag4 C11 N4 -110.0(5)
N5 Ag4 C11 N4 -8.4(4)
Ag2 Ag4 C11 N4 117.0(5)
Ag3 Ag4 C11 N4 136.2(4)
C30 Ag4 C11 N3 173.8(4)
N16 Ag4 C11 N3 14.7(5)
N5 Ag4 C11 N3 116.3(5)
Ag2 Ag4 C11 N3 -118.3(5)
Ag3 Ag4 C11 N3 -99.1(5)
C30 Ag4 C11 Ag2 -67.9(5)
N16 Ag4 C11 Ag2 133.01(17)
N5 Ag4 C11 Ag2 -125.4(2)
Ag3 Ag4 C11 Ag2 19.2(3)
C11 N4 C12 C13 0.3(8)
C14 N4 C12 C13 178.9(6)
N4 C12 C13 N3 -0.5(8)
C11 N3 C13 C12 0.5(8)
C2 N3 C13 C12 -179.2(6)
C11 N4 C14 C15 90.7(8)
C12 N4 C14 C15 -87.7(8)
C19 N5 C15 C16 -5.4(14)
Ag4 N5 C15 C16 162.4(9)
C19 N5 C15 C14 178.6(7)
Ag4 N5 C15 C14 -13.6(10)
N4 C14 C15 N5 -44.5(10)
N4 C14 C15 C16 139.5(9)
N5 C15 C16 C17 2.8(14)
C14 C15 C16 C17 178.7(11)
C15 C16 C17 C18 2.1(18)
C16 C17 C18 C19 -5(2)
C15 N5 C19 C18 2.8(16)
Ag4 N5 C19 C18 -164.8(11)
C17 C18 C19 N5 2(2)
C27 N6 C20 N7 179.4(5)
Ag2 N6 C20 N7 2.2(6)
C27 N6 C20 C24 -0.9(9)
Ag2 N6 C20 C24 -178.0(5)
C21 N7 C20 N6 -178.6(5)
C21 N7 C20 C24 1.6(9)
C20 N7 C21 C22 0.1(9)
C20 N7 C21 N8 -179.6(5)
C32 N8 C21 N7 167.3(6)
C30 N8 C21 N7 -13.4(9)
C32 N8 C21 C22 -12.4(10)
C30 N8 C21 C22 166.8(6)
N7 C21 C22 C23 -2.5(12)
N8 C21 C22 C23 177.2(7)
C21 C22 C23 C24 3.1(12)
C22 C23 C24 C20 -1.5(11)
C22 C23 C24 C25 178.3(8)
N6 C20 C24 C23 179.3(6)
N7 C20 C24 C23 -1.0(9)
N6 C20 C24 C25 -0.5(9)
N7 C20 C24 C25 179.2(6)
C23 C24 C25 C26 -178.1(7)
C20 C24 C25 C26 1.7(10)
C23 C24 C25 C28 0.2(11)
C20 C24 C25 C28 -180.0(7)
C24 C25 C26 C27 -1.5(11)
C28 C25 C26 C27 -179.8(7)
C20 N6 C27 C26 1.2(9)
Ag2 N6 C27 C26 177.8(5)
C20 N6 C27 C29 -178.8(6)
Ag2 N6 C27 C29 -2.2(9)
C25 C26 C27 N6 0.1(11)
C25 C26 C27 C29 -180.0(7)
C31 N9 C30 N8 0.1(7)
C33 N9 C30 N8 172.6(5)
C31 N9 C30 Ag3 -136.0(5)
C33 N9 C30 Ag3 36.6(7)
C31 N9 C30 Ag4 134.6(5)
C33 N9 C30 Ag4 -52.8(7)
C32 N8 C30 N9 -0.4(7)
C21 N8 C30 N9 -179.8(5)
C32 N8 C30 Ag3 129.9(5)
C21 N8 C30 Ag3 -49.4(8)
C32 N8 C30 Ag4 -137.2(5)
C21 N8 C30 Ag4 43.5(7)
C68 Ag3 C30 N9 -49.4(7)
N11 Ag3 C30 N9 108.5(4)
N10 Ag3 C30 N9 11.1(4)
Ag1 Ag3 C30 N9 -138.6(4)
Ag4 Ag3 C30 N9 -118.9(5)
C68 Ag3 C30 N8 -176.0(4)
N11 Ag3 C30 N8 -18.0(5)
N10 Ag3 C30 N8 -115.4(5)
Ag1 Ag3 C30 N8 94.9(5)
Ag4 Ag3 C30 N8 114.5(6)
C68 Ag3 C30 Ag4 69.5(5)
N11 Ag3 C30 Ag4 -132.55(18)
N10 Ag3 C30 Ag4 130.05(19)
Ag1 Ag3 C30 Ag4 -19.7(3)
C11 Ag4 C30 N9 -141.5(5)
N16 Ag4 C30 N9 16.1(5)
N5 Ag4 C30 N9 -84.7(5)
Ag2 Ag4 C30 N9 165.0(4)
Ag3 Ag4 C30 N9 109.8(5)
C11 Ag4 C30 N8 -12.4(8)
N16 Ag4 C30 N8 145.2(4)
N5 Ag4 C30 N8 44.4(4)
Ag2 Ag4 C30 N8 -66.0(4)
Ag3 Ag4 C30 N8 -121.2(5)
C11 Ag4 C30 Ag3 108.7(5)
N16 Ag4 C30 Ag3 -93.66(19)
N5 Ag4 C30 Ag3 165.5(2)
Ag2 Ag4 C30 Ag3 55.20(18)
C30 N9 C31 C32 0.3(9)
C33 N9 C31 C32 -172.3(7)
N9 C31 C32 N8 -0.5(9)
C30 N8 C32 C31 0.6(8)
C21 N8 C32 C31 180.0(6)
C30 N9 C33 C34 -93.3(7)
C31 N9 C33 C34 78.4(8)
C38 N10 C34 C35 -1.7(12)
Ag3 N10 C34 C35 166.7(6)
C38 N10 C34 C33 -179.6(7)
Ag3 N10 C34 C33 -11.2(8)
N9 C33 C34 N10 68.1(8)
N9 C33 C34 C35 -109.9(8)
N10 C34 C35 C36 2.2(14)
C33 C34 C35 C36 180.0(9)
C34 C35 C36 C37 -1.1(17)
C35 C36 C37 C38 -0.3(19)
C34 N10 C38 C37 0.2(14)
Ag3 N10 C38 C37 -167.3(9)
C36 C37 C38 N10 0.8(19)
C40 N12 C39 N11 -178.2(5)
C40 N12 C39 C43 1.7(9)
C46 N11 C39 N12 -178.5(5)
Ag3 N11 C39 N12 18.5(6)
C46 N11 C39 C43 1.6(9)
Ag3 N11 C39 C43 -161.4(5)
C39 N12 C40 C41 0.0(9)
C39 N12 C40 N13 178.3(5)
C49 N13 C40 N12 -28.1(9)
C51 N13 C40 N12 157.5(6)
C49 N13 C40 C41 150.4(6)
C51 N13 C40 C41 -24.0(9)
N12 C40 C41 C42 -1.2(10)
N13 C40 C41 C42 -179.6(6)
C40 C41 C42 C43 0.9(10)
C41 C42 C43 C39 0.5(10)
C41 C42 C43 C44 178.0(7)
N12 C39 C43 C42 -1.9(9)
N11 C39 C43 C42 178.0(6)
N12 C39 C43 C44 -179.5(6)
N11 C39 C43 C44 0.4(9)
C42 C43 C44 C45 180.0(7)
C39 C43 C44 C45 -2.7(10)
C42 C43 C44 C47 0.4(11)
C39 C43 C44 C47 177.8(7)
C43 C44 C45 C46 2.9(12)
C47 C44 C45 C46 -177.5(7)
C39 N11 C46 C45 -1.4(9)
Ag3 N11 C46 C45 158.0(5)
C39 N11 C46 C48 179.0(6)
Ag3 N11 C46 C48 -21.6(9)
C44 C45 C46 N11 -0.9(12)
C44 C45 C46 C48 178.7(8)
C50 N14 C49 N13 1.4(7)
C52 N14 C49 N13 179.3(5)
C50 N14 C49 Ag1 137.6(5)
C52 N14 C49 Ag1 -44.5(7)
C50 N14 C49 Ag2 -132.6(5)
C52 N14 C49 Ag2 45.3(7)
C51 N13 C49 N14 -1.3(7)
C40 N13 C49 N14 -176.4(5)
C51 N13 C49 Ag1 -137.1(5)
C40 N13 C49 Ag1 47.9(7)
C51 N13 C49 Ag2 129.9(5)
C40 N13 C49 Ag2 -45.2(7)
C68 Ag1 C49 N14 -133.3(6)
N20 Ag1 C49 N14 -76.5(5)
N1 Ag1 C49 N14 21.0(5)
Ag3 Ag1 C49 N14 169.4(4)
Ag2 Ag1 C49 N14 112.8(5)
C68 Ag1 C49 N13 -4.3(8)
N20 Ag1 C49 N13 52.4(5)
N1 Ag1 C49 N13 149.9(4)
Ag3 Ag1 C49 N13 -61.6(5)
Ag2 Ag1 C49 N13 -118.3(5)
C68 Ag1 C49 Ag2 113.9(5)
N20 Ag1 C49 Ag2 170.7(2)
N1 Ag1 C49 Ag2 -91.80(19)
Ag3 Ag1 C49 Ag2 56.6(2)
C11 Ag2 C49 N14 -44.9(7)
N6 Ag2 C49 N14 110.4(4)
N15 Ag2 C49 N14 9.7(4)
Ag1 Ag2 C49 N14 -116.7(5)
Ag4 Ag2 C49 N14 -136.6(4)
C11 Ag2 C49 N13 -170.5(5)
N6 Ag2 C49 N13 -15.2(5)
N15 Ag2 C49 N13 -115.9(5)
Ag1 Ag2 C49 N13 117.7(6)
Ag4 Ag2 C49 N13 97.8(5)
C11 Ag2 C49 Ag1 71.8(5)
N6 Ag2 C49 Ag1 -132.90(18)
N15 Ag2 C49 Ag1 126.4(2)
Ag4 Ag2 C49 Ag1 -19.9(3)
C49 N14 C50 C51 -0.9(8)
C52 N14 C50 C51 -178.8(6)
N14 C50 C51 N13 0.0(8)
C49 N13 C51 C50 0.9(8)
C40 N13 C51 C50 175.9(6)
C49 N14 C52 C53 -87.7(7)
C50 N14 C52 C53 90.0(8)
C57 N15 C53 C54 2.2(10)
Ag2 N15 C53 C54 -150.0(6)
C57 N15 C53 C52 176.3(6)
Ag2 N15 C53 C52 24.1(8)
N14 C52 C53 N15 36.5(8)
N14 C52 C53 C54 -149.3(7)
N15 C53 C54 C55 0.1(12)
C52 C53 C54 C55 -173.8(8)
C53 C54 C55 C56 -1.2(14)
C54 C55 C56 C57 0.0(14)
C53 N15 C57 C56 -3.6(11)
Ag2 N15 C57 C56 148.4(7)
C55 C56 C57 N15 2.5(13)
C59 N17 C58 N16 177.9(5)
C59 N17 C58 C62 -0.7(9)
C65 N16 C58 N17 179.5(6)
Ag4 N16 C58 N17 -11.7(6)
C65 N16 C58 C62 -1.8(9)
Ag4 N16 C58 C62 167.0(5)
C58 N17 C59 C60 -0.1(10)
C58 N17 C59 N18 178.9(5)
C68 N18 C59 N17 24.0(9)
C70 N18 C59 N17 -157.4(6)
C68 N18 C59 C60 -157.0(6)
C70 N18 C59 C60 21.7(10)
N17 C59 C60 C61 0.7(11)
N18 C59 C60 C61 -178.2(6)
C59 C60 C61 C62 -0.6(11)
C60 C61 C62 C63 179.1(8)
C60 C61 C62 C58 -0.2(11)
N17 C58 C62 C63 -178.5(6)
N16 C58 C62 C63 3.0(10)
N17 C58 C62 C61 0.8(10)
N16 C58 C62 C61 -177.7(6)
C61 C62 C63 C64 179.6(8)
C58 C62 C63 C64 -1.2(11)
C61 C62 C63 C66 1.6(12)
C58 C62 C63 C66 -179.1(8)
C62 C63 C64 C65 -1.6(12)
C66 C63 C64 C65 176.4(8)
C58 N16 C65 C64 -0.9(10)
Ag4 N16 C65 C64 -167.6(5)
C58 N16 C65 C67 178.8(6)
Ag4 N16 C65 C67 12.1(9)
C63 C64 C65 N16 2.7(12)
C63 C64 C65 C67 -177.0(8)
C69 N19 C68 N18 0.2(7)
C71 N19 C68 N18 -177.4(6)
C69 N19 C68 Ag1 137.7(5)
C71 N19 C68 Ag1 -39.9(7)
C69 N19 C68 Ag3 -134.0(5)
C71 N19 C68 Ag3 48.3(7)
C70 N18 C68 N19 0.2(7)
C59 N18 C68 N19 179.0(5)
C70 N18 C68 Ag1 -132.1(5)
C59 N18 C68 Ag1 46.8(8)
C70 N18 C68 Ag3 133.3(5)
C59 N18 C68 Ag3 -47.8(8)
C49 Ag1 C68 N19 44.0(7)
N20 Ag1 C68 N19 -12.8(4)
N1 Ag1 C68 N19 -112.0(4)
Ag3 Ag1 C68 N19 115.0(5)
Ag2 Ag1 C68 N19 137.8(3)
C49 Ag1 C68 N18 171.6(5)
N20 Ag1 C68 N18 114.8(5)
N1 Ag1 C68 N18 15.6(5)
Ag3 Ag1 C68 N18 -117.5(5)
Ag2 Ag1 C68 N18 -94.6(5)
C49 Ag1 C68 Ag3 -70.9(5)
N20 Ag1 C68 Ag3 -127.73(19)
N1 Ag1 C68 Ag3 133.05(18)
Ag2 Ag1 C68 Ag3 22.9(3)
C30 Ag3 C68 N19 135.7(5)
N11 Ag3 C68 N19 -20.2(5)
N10 Ag3 C68 N19 74.2(5)
Ag1 Ag3 C68 N19 -111.4(5)
Ag4 Ag3 C68 N19 -170.0(4)
C30 Ag3 C68 N18 9.1(8)
N11 Ag3 C68 N18 -146.7(5)
N10 Ag3 C68 N18 -52.3(5)
Ag1 Ag3 C68 N18 122.1(5)
Ag4 Ag3 C68 N18 63.5(5)
C30 Ag3 C68 Ag1 -113.0(5)
N11 Ag3 C68 Ag1 91.2(2)
N10 Ag3 C68 Ag1 -174.4(2)
Ag4 Ag3 C68 Ag1 -58.56(18)
C68 N19 C69 C70 -0.5(9)
C71 N19 C69 C70 177.1(7)
N19 C69 C70 N18 0.6(9)
C68 N18 C70 C69 -0.6(9)
C59 N18 C70 C69 -179.4(6)
C68 N19 C71 C72 90.6(7)
C69 N19 C71 C72 -86.7(8)
C76 N20 C72 C73 1.2(9)
Ag1 N20 C72 C73 171.0(5)
C76 N20 C72 C71 -178.2(6)
Ag1 N20 C72 C71 -8.4(7)
N19 C71 C72 N20 -50.9(7)
N19 C71 C72 C73 129.7(6)
N20 C72 C73 C74 -2.3(10)
C71 C72 C73 C74 177.1(6)
C72 C73 C74 C75 2.0(11)
C73 C74 C75 C76 -0.6(11)
C72 N20 C76 C75 0.2(11)
Ag1 N20 C76 C75 -168.9(6)
C74 C75 C76 N20 -0.5(12)
